data_2101403
loop_
_publ_author_name
'Boucher, F.'
'Evain, M.'
'Brec, R.'

_publ_section_title
;
 Phase transition upon <i>d</i>^10^ Cd^2+^ ordering in CdPS~3~
;
_journal_issue 6
_journal_name_full 'Acta Crystallographica Section B'
_journal_page_first 952
_journal_page_last 961
_journal_paper_doi 10.1107/S0108768195004824
_journal_volume 51
_journal_year 1995
_chemical_formula_sum 'Cd P S3'
_chemical_formula_weight 239.6
_space_group_crystal_system trigonal
_space_group_IT_number 148
_space_group_name_Hall '-R 3'
_space_group_name_H-M_alt 'R -3 :H'
_cell_angle_alpha 90.0
_cell_angle_beta 90.0
_cell_angle_gamma 120.0
_cell_formula_units_Z 6
_cell_length_a 6.224(3)
_cell_length_b 6.224(3)
_cell_length_c 19.490(10)
_cell_volume 654.0(10)
_diffrn_radiation_type Mo
_diffrn_radiation_wavelength 0.71073
_exptl_absorpt_coefficient_mu 6.531
_exptl_crystal_density_diffrn 3.649
_cod_data_source_file du0398.cif
_cod_original_sg_symbol_H-M 'R -3 {hexagonal axes}'
_cod_original_formula_sum 'Cd1 P1 S3'
_cod_database_code 2101403

loop_
_space_group_symop_id
_space_group_symop_operation_xyz
1 x,y,z
2 -y,x-y,z
3 -x+y,-x,z
4 -x,-y,-z
5 y,-x+y,-z
6 x-y,x,-z
7 x+2/3,y+1/3,z+1/3
8 -y+2/3,x-y+1/3,z+1/3
9 -x+y+2/3,-x+1/3,z+1/3
10 -x+2/3,-y+1/3,-z+1/3
11 y+2/3,-x+y+1/3,-z+1/3
12 x-y+2/3,x+1/3,-z+1/3
13 x+1/3,y+2/3,z+2/3
14 -y+1/3,x-y+2/3,z+2/3
15 -x+y+1/3,-x+2/3,z+2/3
16 -x+1/3,-y+2/3,-z+2/3
17 y+1/3,-x+y+2/3,-z+2/3
18 x-y+1/3,x+2/3,-z+2/3

loop_
_atom_site_label
_atom_site_fract_x
_atom_site_fract_y
_atom_site_fract_z
_atom_site_occupancy
_atom_site_disorder_assembly
_atom_site_disorder_group
Cd1 .0 .0 .33092(2) 0.8034(8) A 1
Cd2 .6667 .3333 .3333 0.3932 B 1
P1 .6667 .3333 .39050(6) 0.6068 B 2
P2 .0 .0 .2755(2) 0.1966 A 2
P3 .0 .0 .3896(2) 0.1966 A 2
S .33910(10) .32940(10) .41983(4) 1 . .

loop_
_cod_changelog_entry_id
_cod_changelog_entry_author
_cod_changelog_entry_date
_cod_changelog_entry_text
1 'Vaitkus, Antanas' 2022-09-05T14:30:00+03:00 'Updated space group information.'
2 'Vaitkus, Antanas' 2022-09-05T15:15:00+03:00
;
 Added atom site disorder information after consulting the original publication.
;
